data_7248877
loop_
_publ_author_name
'Benito, M\'onica'
'N\'u\~nez, Rosario'
'Sinha, Sohini'
'Roscini, Claudio'
'Hidalgo-Rosa, Yoan'
'Schott, Eduardo'
'Zarate, Ximena'
'Molins, Elies'

_publ_section_title
;
 Methylxanthines for halogen bonded cocrystals with
 1,4-diiodotetrafluorobenzene: green synthesis, structure, photophysics
 and DFT studies
;
_journal_issue 27
_journal_name_full CrystEngComm
_journal_page_first 3672
_journal_page_last 3686
_journal_paper_doi 10.1039/D4CE00138A
_journal_volume 26
_journal_year 2024
_chemical_formula_moiety '2(C7 H8 N4 O2), C6 F4 I2'
_chemical_formula_sum 'C20 H16 F4 I2 N8 O4'
_chemical_formula_weight 762.21
_space_group_IT_number 2
_space_group_name_Hall '-P 1'
_space_group_name_H-M_alt 'P -1'
_symmetry_cell_setting triclinic
_symmetry_Int_Tables_number 2
_symmetry_space_group_name_Hall '-P 1'
_symmetry_space_group_name_H-M 'P -1'
_atom_sites_solution_hydrogens geom
_atom_sites_solution_primary dual
_atom_sites_solution_secondary dual
_audit_conform_dict_location ftp://ftp.iucr.org/pub/cif_core.dic
_audit_conform_dict_name cif_core.dic
_audit_conform_dict_version 2.4.5
_audit_creation_date 2024-04-16T16:28:05-00:00
_audit_creation_method 'WinGX routine CIF_UPDATE'
_audit_update_record
;
2024-04-25 deposited with the CCDC.	2024-05-24 downloaded from the CCDC.
;
_cell_angle_alpha 82.022(8)
_cell_angle_beta 88.669(8)
_cell_angle_gamma 80.671(9)
_cell_formula_units_Z 1
_cell_length_a 4.0269(18)
_cell_length_b 7.451(3)
_cell_length_c 20.660(9)
_cell_measurement_reflns_used 2689
_cell_measurement_temperature 294(2)
_cell_measurement_theta_max 18.62
_cell_measurement_theta_min 3.12
_cell_measurement_wavelength 0.71073
_cell_volume 605.8(5)
_computing_cell_refinement 'SAINT V6.45A integration software'
_computing_data_collection 'Bruker APEX2 software'
_computing_data_reduction 'SORTAV (Blessing, 1995)'
_computing_molecular_graphics 'Ortep for Windows (Farrugia, 2012)'
_computing_publication_material 'WinGX publication routines (Farrugia, 2012)'
_computing_structure_refinement 'SHELXL-2018/3 (Sheldrick, 2018)'
_computing_structure_solution 'SHELXT-2018/2 (Sheldrick, 2015)'
_diffrn_ambient_temperature 294(2)
_diffrn_detector 'APEX-II CCD'
_diffrn_measured_fraction_theta_full 1
_diffrn_measured_fraction_theta_max 0.997
_diffrn_measurement_device '\k-geometry diffractometer'
_diffrn_measurement_device_type 'Bruker APEX-II'
_diffrn_measurement_method '\f or \w oscillation scans'
_diffrn_orient_matrix_UB_11 -0.146578
_diffrn_orient_matrix_UB_12 -0.096406
_diffrn_orient_matrix_UB_13 0.000402
_diffrn_orient_matrix_UB_21 0.036884
_diffrn_orient_matrix_UB_22 -0.000106
_diffrn_orient_matrix_UB_23 -0.048028
_diffrn_orient_matrix_UB_31 0.201215
_diffrn_orient_matrix_UB_32 -0.097766
_diffrn_orient_matrix_UB_33 0.009051
_diffrn_radiation_monochromator graphite
_diffrn_radiation_probe x-ray
_diffrn_radiation_type MoK\a
_diffrn_radiation_wavelength 0.71073
_diffrn_reflns_av_R_equivalents 0.0698
_diffrn_reflns_av_unetI/netI 0.0611
_diffrn_reflns_Laue_measured_fraction_full 1
_diffrn_reflns_Laue_measured_fraction_max 0.997
_diffrn_reflns_limit_h_max 5
_diffrn_reflns_limit_h_min -5
_diffrn_reflns_limit_k_max 9
_diffrn_reflns_limit_k_min -9
_diffrn_reflns_limit_l_max 27
_diffrn_reflns_limit_l_min -27
_diffrn_reflns_number 12902
_diffrn_reflns_point_group_measured_fraction_full 1
_diffrn_reflns_point_group_measured_fraction_max 0.997
_diffrn_reflns_reduction_process
;
        Scaled and merged with Sortav
        R.H. Blessing, (1987) Cryst. Rev. 1, 3-58
        R.H. Blessing, (1989) J. Appl. Cryst. 22, 396-397
;
_diffrn_reflns_theta_full 25.242
_diffrn_reflns_theta_max 28.506
_diffrn_reflns_theta_min 1.991
_diffrn_source 'sealed x-ray tube'
_diffrn_standards_decay_% 0
_diffrn_standards_number 0
_exptl_absorpt_coefficient_mu 2.673
_exptl_absorpt_correction_T_max 1
_exptl_absorpt_correction_T_min 0.618
_exptl_absorpt_correction_type multi-scan
_exptl_absorpt_process_details
;
        SADABS - Bruker Nonius area detector scaling and absorption correction -
;
_exptl_crystal_colour colorless
_exptl_crystal_density_diffrn 2.089
_exptl_crystal_density_method 'not measured'
_exptl_crystal_description 'flat prism'
_exptl_crystal_F_000 366
_exptl_crystal_size_max 0.12
_exptl_crystal_size_mid 0.08
_exptl_crystal_size_min 0.07
_refine_diff_density_max 1.199
_refine_diff_density_min -1.623
_refine_diff_density_rms 0.143
_refine_ls_extinction_method none
_refine_ls_goodness_of_fit_ref 1.008
_refine_ls_hydrogen_treatment constr
_refine_ls_matrix_type full
_refine_ls_number_constraints 0
_refine_ls_number_parameters 174
_refine_ls_number_reflns 3074
_refine_ls_number_restraints 0
_refine_ls_restrained_S_all 1.008
_refine_ls_R_factor_all 0.085
_refine_ls_R_factor_gt 0.0529
_refine_ls_shift/su_max 0.001
_refine_ls_shift/su_mean 0
_refine_ls_structure_factor_coef Fsqd
_refine_ls_weighting_details 'w=1/[\s^2^(Fo^2^)+(0.0762P)^2^] where P=(Fo^2^+2Fc^2^)/3'
_refine_ls_weighting_scheme calc
_refine_ls_wR_factor_gt 0.1238
_refine_ls_wR_factor_ref 0.141
_reflns_Friedel_coverage 0
_reflns_number_gt 2106
_reflns_number_total 3074
_reflns_threshold_expression 'I > 2\s(I)'
_cod_data_source_file d4ce00138a2.cif
_cod_data_source_block shelx_CCDC1
_cod_depositor_comments 'Adding full bibliography for 7248876--7248878.cif.'
_cod_database_code 7248877
_shelx_estimated_absorpt_t_min 0.74
_shelx_estimated_absorpt_t_max 0.835
_shelx_shelxl_version_number 2018/3

loop_
_symmetry_equiv_pos_as_xyz
'x, y, z'
'-x, -y, -z'

loop_
_atom_site_label
_atom_site_type_symbol
_atom_site_fract_x
_atom_site_fract_y
_atom_site_fract_z
_atom_site_U_iso_or_equiv
_atom_site_adp_type
_atom_site_occupancy
_atom_site_site_symmetry_order
_atom_site_calc_flag
_atom_site_refinement_flags_posn
_atom_site_refinement_flags_adp
_atom_site_refinement_flags_occupancy
_atom_site_disorder_assembly
_atom_site_disorder_group
I1 I 0.58701(9) 0.14864(7) 0.63715(2) 0.0552(2) Uani 1 1 d . . . . .
F1 F 0.7647(16) 0.3562(6) 0.5001(3) 0.1033(19) Uani 1 1 d . . . . .
F2 F 1.0897(16) 0.2467(7) 0.3959(2) 0.0992(19) Uani 1 1 d . . . . .
O2 O 0.6963(13) 0.7420(7) 0.8363(2) 0.0611(13) Uani 1 1 d . . . . .
O6 O 0.3265(12) 0.3097(6) 0.9830(2) 0.0499(10) Uani 1 1 d . . . . .
N1 N 0.5077(12) 0.5212(7) 0.9070(2) 0.0411(11) Uani 1 1 d . . . . .
H1 H 0.563791 0.57482 0.938425 0.049 Uiso 1 1 calc R U . . .
N3 N 0.4909(12) 0.5184(7) 0.7944(2) 0.0434(11) Uani 1 1 d . . . . .
N7 N 0.1653(12) 0.1282(7) 0.8640(2) 0.0399(11) Uani 1 1 d . . . . .
N9 N 0.2695(13) 0.2592(7) 0.7632(2) 0.0437(11) Uani 1 1 d . . . . .
C2 C 0.5711(15) 0.6043(9) 0.8444(3) 0.0446(14) Uani 1 1 d . . . . .
C3 C 0.5483(19) 0.5984(10) 0.7272(3) 0.0590(17) Uani 1 1 d . . . . .
H3A H 0.738286 0.525899 0.709349 0.089 Uiso 1 1 calc R U . . .
H3B H 0.592054 0.72146 0.726796 0.089 Uiso 1 1 calc R U . . .
H3C H 0.352359 0.600464 0.701366 0.089 Uiso 1 1 calc R U . . .
C4 C 0.3583(13) 0.3615(8) 0.8075(3) 0.0382(12) Uani 1 1 d . . . . .
C5 C 0.2966(13) 0.2853(8) 0.8701(3) 0.0371(12) Uani 1 1 d . . . . .
C6 C 0.3671(14) 0.3645(8) 0.9258(3) 0.0404(13) Uani 1 1 d . . . . .
C7 C 0.0710(17) -0.0031(9) 0.9162(3) 0.0498(15) Uani 1 1 d . . . . .
H7A H -0.019914 -0.096783 0.898215 0.075 Uiso 1 1 calc R U . . .
H7B H -0.095476 0.057943 0.943236 0.075 Uiso 1 1 calc R U . . .
H7C H 0.265656 -0.057913 0.942099 0.075 Uiso 1 1 calc R U . . .
C8 C 0.1560(15) 0.1195(9) 0.8002(3) 0.0448(14) Uani 1 1 d . . . . .
H8 H 0.078007 0.025317 0.782891 0.054 Uiso 1 1 calc R U . . .
C9 C 0.8259(13) 0.0600(9) 0.5553(3) 0.0446(14) Uani 1 1 d . . . . .
C10 C 0.8837(18) 0.1795(10) 0.5005(4) 0.0576(17) Uani 1 1 d . . . . .
C11 C 1.0454(18) 0.1196(10) 0.4476(3) 0.0554(17) Uani 1 1 d . . . . .

loop_
_atom_site_aniso_label
_atom_site_aniso_U_11
_atom_site_aniso_U_22
_atom_site_aniso_U_33
_atom_site_aniso_U_23
_atom_site_aniso_U_13
_atom_site_aniso_U_12
I1 0.0379(2) 0.0873(4) 0.0488(3) -0.0310(2) 0.00673(16) -0.0175(2)
F1 0.146(5) 0.059(3) 0.098(4) -0.017(3) 0.046(4) 0.005(3)
F2 0.139(5) 0.078(3) 0.071(3) 0.007(3) 0.045(3) -0.009(3)
O2 0.077(3) 0.055(3) 0.061(3) -0.013(2) 0.000(2) -0.036(3)
O6 0.066(3) 0.053(3) 0.036(2) -0.0125(19) 0.0000(19) -0.021(2)
N1 0.045(3) 0.048(3) 0.036(2) -0.012(2) -0.002(2) -0.019(2)
N3 0.046(3) 0.046(3) 0.042(3) -0.011(2) 0.004(2) -0.017(2)
N7 0.040(2) 0.041(3) 0.044(3) -0.012(2) -0.001(2) -0.016(2)
N9 0.049(3) 0.050(3) 0.035(2) -0.011(2) -0.002(2) -0.014(2)
C2 0.041(3) 0.050(4) 0.046(3) -0.014(3) -0.002(2) -0.009(3)
C3 0.068(4) 0.068(5) 0.046(4) -0.005(3) 0.007(3) -0.028(4)
C4 0.034(3) 0.045(3) 0.038(3) -0.012(2) -0.003(2) -0.008(2)
C5 0.034(3) 0.038(3) 0.042(3) -0.016(2) -0.002(2) -0.008(2)
C6 0.035(3) 0.046(3) 0.043(3) -0.016(3) 0.001(2) -0.007(2)
C7 0.050(3) 0.051(4) 0.053(4) -0.014(3) 0.000(3) -0.016(3)
C8 0.042(3) 0.054(4) 0.044(3) -0.018(3) -0.001(2) -0.017(3)
C9 0.033(3) 0.068(4) 0.039(3) -0.023(3) 0.003(2) -0.012(3)
C10 0.058(4) 0.062(5) 0.056(4) -0.020(3) 0.006(3) -0.011(3)
C11 0.060(4) 0.065(5) 0.042(3) -0.008(3) 0.010(3) -0.011(3)

loop_
_atom_type_symbol
_atom_type_description
_atom_type_scat_dispersion_real
_atom_type_scat_dispersion_imag
_atom_type_scat_source
C C 0.0033 0.0016 'International Tables Vol C Tables 4.2.6.8 and 6.1.1.4'
H H 0 0 'International Tables Vol C Tables 4.2.6.8 and 6.1.1.4'
F F 0.0171 0.0103 'International Tables Vol C Tables 4.2.6.8 and 6.1.1.4'
I I -0.4742 1.8119 'International Tables Vol C Tables 4.2.6.8 and 6.1.1.4'
N N 0.0061 0.0033 'International Tables Vol C Tables 4.2.6.8 and 6.1.1.4'
O O 0.0106 0.006 'International Tables Vol C Tables 4.2.6.8 and 6.1.1.4'

loop_
_geom_angle_atom_site_label_1
_geom_angle_atom_site_label_2
_geom_angle_atom_site_label_3
_geom_angle
_geom_angle_site_symmetry_1
_geom_angle_site_symmetry_3
_geom_angle_publ_flag
C6 N1 C2 129.1(5) . . ?
C4 N3 C2 119.8(5) . . ?
C4 N3 C3 121.2(5) . . ?
C2 N3 C3 119.1(5) . . ?
C8 N7 C5 105.9(5) . . ?
C8 N7 C7 127.1(5) . . ?
C5 N7 C7 126.9(5) . . ?
C8 N9 C4 103.7(5) . . ?
O2 C2 N3 123.1(6) . . ?
O2 C2 N1 120.9(5) . . ?
N3 C2 N1 116.0(6) . . ?
N3 C4 N9 126.7(5) . . ?
N3 C4 C5 122.3(5) . . ?
N9 C4 C5 111.0(5) . . ?
C4 C5 N7 105.7(5) . . ?
C4 C5 C6 122.7(5) . . ?
N7 C5 C6 131.6(6) . . ?
O6 C6 N1 121.1(5) . . ?
O6 C6 C5 128.7(6) . . ?
N1 C6 C5 110.2(5) . . ?
N7 C8 N9 113.6(5) . . ?
C11 C9 C10 114.8(6) 2_756 . ?
C11 C9 I1 122.7(5) 2_756 . ?
C10 C9 I1 122.4(5) . . ?
F1 C10 C11 120.3(7) . . ?
F1 C10 C9 117.9(6) . . ?
C11 C10 C9 121.7(7) . . ?
C10 C11 F2 117.7(7) . . ?
C10 C11 C9 123.4(7) . 2_756 ?
F2 C11 C9 118.9(6) . 2_756 ?

loop_
_geom_bond_atom_site_label_1
_geom_bond_atom_site_label_2
_geom_bond_distance
_geom_bond_site_symmetry_2
_geom_bond_publ_flag
I1 C9 2.062(6) . ?
F1 C10 1.325(8) . ?
F2 C11 1.354(8) . ?
O2 C2 1.204(8) . ?
O6 C6 1.211(7) . ?
N1 C6 1.384(8) . ?
N1 C2 1.390(8) . ?
N3 C4 1.354(8) . ?
N3 C2 1.360(7) . ?
N3 C3 1.462(8) . ?
N7 C8 1.331(8) . ?
N7 C5 1.382(7) . ?
N7 C7 1.440(8) . ?
N9 C8 1.339(8) . ?
N9 C4 1.356(7) . ?
C4 C5 1.373(8) . ?
C5 C6 1.419(7) . ?
C9 C11 1.363(10) 2_756 ?
C9 C10 1.380(10) . ?
C10 C11 1.351(10) . ?

loop_
_geom_hbond_atom_site_label_D
_geom_hbond_atom_site_label_H
_geom_hbond_atom_site_label_A
_geom_hbond_distance_DH
_geom_hbond_distance_HA
_geom_hbond_distance_DA
_geom_hbond_angle_DHA
_geom_hbond_site_symmetry_A
_geom_hbond_publ_flag
N1 H1 O6 0.86 2.03 2.887(6) 175.7 2_667 yes
C7 H7A O2 0.96 2.31 3.245(8) 165.1 1_445 yes
C7 H7C O6 0.96 2.63 3.544(8) 158.8 2_657 yes
